data_1512423
loop_
_publ_author_name
'Kenichi Ogataa'
'Yoshitaka Yamaguchia'
'Youji Kuriharaa'
'Kazuyoshi Uedaa'
'Hirotaka Nagaob'
'Takashi Ito'

_publ_contact_author_email yyama@ynu.ac.jp
_publ_contact_author_fax 'ENTER FAX NUMBER'
_publ_contact_author_name 'Yoshitaka YAMAGUCHI'
_publ_contact_author_phone 'ENTER PHONE NUMBER'
_publ_section_title
;
 Twisted coordination mode of bis(N-heterocyclic carbene) ligands in
 octahedral geometry of group 6 transition metal complexes: Synthesis,
 structure, and reactivity
;
_journal_name_full
;
Inorganica Chimica Acta
;
_journal_page_first 199
_journal_page_last 209
_journal_paper_doi 10.1016/j.ica.2012.04.027
_journal_volume 390
_journal_year 2012
_chemical_formula_moiety 'C24 H26 Mo N4 O4'
_chemical_formula_sum 'C24 H26 Mo N4 O4'
_chemical_formula_weight 530.43
_space_group_IT_number 15
_symmetry_cell_setting monoclinic
_symmetry_Int_Tables_number 15
_symmetry_space_group_name_Hall '-C 2yc'
_symmetry_space_group_name_H-M 'C 1 2/c 1'
_atom_sites_solution_hydrogens geom
_atom_sites_solution_primary direct
_atom_sites_solution_secondary difmap
_audit_creation_date 2010-11-12
_audit_creation_method 'by CrystalStructure 4.0'
_cell_angle_alpha 90.0000
_cell_angle_beta 114.94(4)
_cell_angle_gamma 90.0000
_cell_formula_units_Z 4
_cell_length_a 16.590(9)
_cell_length_b 12.579(7)
_cell_length_c 12.574(9)
_cell_measurement_reflns_used 25
_cell_measurement_temperature 223
_cell_measurement_theta_max 14.99
_cell_measurement_theta_min 14.79
_cell_volume 2379(3)
_computing_cell_refinement 'MSC/AFC Diffractometer Control'
_computing_data_collection 'MSC/AFC Diffractometer Control (Rigaku, 1998)'
_computing_data_reduction 'MSC/AFC Diffractometer Control'
_computing_molecular_graphics 'CrystalStructure 4.0'
_computing_publication_material 'CrystalStructure 4.0 (Rigaku, 2010)'
_computing_structure_refinement 'CRYSTALS (Carruthers, et al., 1999)'
_computing_structure_solution SIR97
_diffrn_ambient_temperature 223
_diffrn_measured_fraction_theta_full 0.999
_diffrn_measured_fraction_theta_max 0.999
_diffrn_measurement_device_type 'Rigaku AFC7R'
_diffrn_measurement_method \w-2\q
_diffrn_radiation_type 'Mo K\a'
_diffrn_radiation_wavelength 0.71069
_diffrn_reflns_av_R_equivalents 0.0361
_diffrn_reflns_limit_h_max 21
_diffrn_reflns_limit_h_min 0
_diffrn_reflns_limit_k_max 16
_diffrn_reflns_limit_k_min 0
_diffrn_reflns_limit_l_max 14
_diffrn_reflns_limit_l_min -16
_diffrn_reflns_number 2832
_diffrn_reflns_theta_full 27.49
_diffrn_reflns_theta_max 27.49
_diffrn_standards_decay_% -0.029
_diffrn_standards_interval_count 150
_diffrn_standards_number 3
_exptl_absorpt_coefficient_mu 0.588
_exptl_absorpt_correction_type none
_exptl_crystal_colour yellow
_exptl_crystal_density_diffrn 1.481
_exptl_crystal_density_method 'not measured'
_exptl_crystal_description needle
_exptl_crystal_F_000 1088.00
_exptl_crystal_size_max 0.580
_exptl_crystal_size_mid 0.100
_exptl_crystal_size_min 0.100
_refine_diff_density_max 0.450
_refine_diff_density_min -1.180
_refine_ls_extinction_method none
_refine_ls_goodness_of_fit_ref 1.026
_refine_ls_hydrogen_treatment constr
_refine_ls_number_parameters 163
_refine_ls_number_reflns 2742
_refine_ls_R_factor_gt 0.0333
_refine_ls_shift/su_max 0.000
_refine_ls_structure_factor_coef Fsqd
_refine_ls_weighting_details 'w = 1/[0.0011Fo^2^ + 1.0000\s(Fo^2^)]/(4Fo^2^)'
_refine_ls_weighting_scheme calc
_refine_ls_wR_factor_ref 0.0968
_reflns_number_gt 2451
_reflns_number_total 2742
_reflns_threshold_expression F^2^>2.0\s(F^2^)
_cod_data_source_file ICA-2012-390-199-209-3.cif
_cod_data_source_block 3b-Mo
_cod_database_code 1512423

loop_
_symmetry_equiv_pos_site_id
_symmetry_equiv_pos_as_xyz
1 +X,+Y,+Z
2 -X,+Y,1/2-Z
3 -X,-Y,-Z
4 +X,-Y,1/2+Z
5 1/2+X,1/2+Y,+Z
6 1/2-X,1/2+Y,1/2-Z
7 1/2-X,1/2-Y,-Z
8 1/2+X,1/2-Y,1/2+Z

loop_
_atom_site_label
_atom_site_type_symbol
_atom_site_fract_x
_atom_site_fract_y
_atom_site_fract_z
_atom_site_U_iso_or_equiv
_atom_site_adp_type
_atom_site_occupancy
_atom_site_symmetry_multiplicity
_atom_site_calc_flag
_atom_site_refinement_flags
Mo1 Mo 0.0000 0.11783(2) 0.2500 0.01910(8) Uani 1.0 4 d .
O1 O 0.02602(18) 0.12254(16) 0.51496(19) 0.0511(7) Uani 1.0 8 d .
O2 O 0.13565(16) -0.07097(18) 0.3222(3) 0.0621(8) Uani 1.0 8 d .
N1 N 0.19054(12) 0.23425(15) 0.29381(17) 0.0245(5) Uani 1.0 8 d .
N2 N 0.12119(12) 0.33296(15) 0.36583(16) 0.0226(5) Uani 1.0 8 d .
C1 C 0.01547(17) 0.12048(17) 0.4194(3) 0.0280(6) Uani 1.0 8 d .
C2 C 0.08764(17) 0.0009(2) 0.2942(3) 0.0338(7) Uani 1.0 8 d .
C3 C 0.11158(14) 0.24130(18) 0.30287(18) 0.0209(5) Uani 1.0 8 d .
C4 C 0.24730(15) 0.3177(2) 0.3515(3) 0.0326(7) Uani 1.0 8 d .
C5 C 0.20385(17) 0.37904(19) 0.3969(3) 0.0303(7) Uani 1.0 8 d .
C6 C 0.21270(15) 0.1559(2) 0.2233(2) 0.0262(6) Uani 1.0 8 d .
C7 C 0.29895(19) 0.0994(3) 0.2985(3) 0.0437(8) Uani 1.0 8 d .
C8 C 0.2157(2) 0.2097(3) 0.1165(3) 0.0449(9) Uani 1.0 8 d .
C9 C 0.04934(16) 0.38742(17) 0.38277(19) 0.0225(6) Uani 1.0 8 d .
C10 C 0.02215(14) 0.48927(17) 0.31158(19) 0.0225(6) Uani 1.0 8 d .
C11 C 0.04375(16) 0.5860(2) 0.3707(3) 0.0288(6) Uani 1.0 8 d .
C12 C 0.02151(18) 0.6822(2) 0.3097(3) 0.0366(7) Uani 1.0 8 d .
H1 H 0.3043 0.3283 0.3566 0.0390 Uiso 1.0 8 calc R
H2 H 0.2247 0.4405 0.4412 0.0356 Uiso 1.0 8 calc R
H3 H 0.1654 0.1025 0.1947 0.0318 Uiso 1.0 8 calc R
H4 H 0.2933 0.0631 0.3622 0.0523 Uiso 1.0 8 calc R
H5 H 0.3130 0.0489 0.2515 0.0525 Uiso 1.0 8 calc R
H6 H 0.3457 0.1512 0.3292 0.0523 Uiso 1.0 8 calc R
H7 H 0.1586 0.2402 0.0694 0.0562 Uiso 1.0 8 calc R
H8 H 0.2596 0.2650 0.1432 0.0566 Uiso 1.0 8 calc R
H9 H 0.2309 0.1595 0.0705 0.0566 Uiso 1.0 8 calc R
H10 H -0.0008 0.3391 0.3585 0.0272 Uiso 1.0 8 calc R
H11 H 0.0701 0.4029 0.4657 0.0272 Uiso 1.0 8 calc R
H12 H 0.0732 0.5868 0.4521 0.0350 Uiso 1.0 8 calc R
H13 H 0.0365 0.7464 0.3501 0.0453 Uiso 1.0 8 calc R

loop_
_atom_site_aniso_label
_atom_site_aniso_U_11
_atom_site_aniso_U_22
_atom_site_aniso_U_33
_atom_site_aniso_U_12
_atom_site_aniso_U_13
_atom_site_aniso_U_23
Mo1 0.01585(15) 0.01811(16) 0.02406(16) 0.0000 0.00912(11) 0.0000
O1 0.0661(17) 0.0571(15) 0.0303(11) -0.0104(11) 0.0206(11) 0.0004(9)
O2 0.0591(15) 0.0424(13) 0.100(2) 0.0309(12) 0.0483(15) 0.0333(13)
N1 0.0168(9) 0.0277(10) 0.0292(10) -0.0019(8) 0.0098(8) -0.0007(8)
N2 0.0177(9) 0.0244(10) 0.0237(9) -0.0014(8) 0.0067(8) 0.0002(8)
C1 0.0262(12) 0.0263(13) 0.0306(13) -0.0049(9) 0.0111(10) 0.0031(9)
C2 0.0305(13) 0.0296(13) 0.0476(16) 0.0045(11) 0.0228(12) 0.0079(11)
C3 0.0171(9) 0.0228(11) 0.0214(10) 0.0004(8) 0.0066(8) 0.0032(8)
C4 0.0198(11) 0.0377(14) 0.0391(14) -0.0079(10) 0.0111(10) -0.0026(11)
C5 0.0232(12) 0.0309(13) 0.0344(13) -0.0087(9) 0.0098(11) -0.0038(10)
C6 0.0205(11) 0.0334(12) 0.0259(11) 0.0024(10) 0.0109(9) 0.0029(10)
C7 0.0287(14) 0.065(2) 0.0374(15) 0.0168(14) 0.0134(12) -0.0030(14)
C8 0.0553(19) 0.0532(18) 0.0325(14) -0.0098(15) 0.0245(14) -0.0001(13)
C9 0.0229(11) 0.0251(11) 0.0202(11) -0.0012(8) 0.0097(9) -0.0011(8)
C10 0.0205(10) 0.0217(11) 0.0285(12) -0.0004(8) 0.0135(9) -0.0011(9)
C11 0.0263(12) 0.0277(12) 0.0345(13) -0.0002(10) 0.0151(10) -0.0040(10)
C12 0.0363(14) 0.0208(11) 0.0566(17) -0.0011(10) 0.0234(13) -0.0064(11)

loop_
_atom_type_symbol
_atom_type_description
_atom_type_scat_dispersion_real
_atom_type_scat_dispersion_imag
_atom_type_scat_source
C C 0.003 0.002
;
International Tables for Crystallography
(1992, Vol. C, Tables 4.2.6.8 and 6.1.1.4)
;
H H 0.000 0.000
;
International Tables for Crystallography
(1992, Vol. C, Table 6.1.1.4)
;
Mo Mo -1.683 0.686
;
International Tables for Crystallography
(1992, Vol. C, Tables 4.2.6.8 and 6.1.1.4)
;
N N 0.006 0.003
;
International Tables for Crystallography
(1992, Vol. C, Tables 4.2.6.8 and 6.1.1.4)
;
O O 0.011 0.006
;
International Tables for Crystallography
(1992, Vol. C, Tables 4.2.6.8 and 6.1.1.4)
;

loop_
_geom_angle_atom_site_label_1
_geom_angle_atom_site_label_2
_geom_angle_atom_site_label_3
_geom_angle
_geom_angle_publ_flag
_geom_angle_site_symmetry_1
_geom_angle_site_symmetry_3
C1 Mo1 C1 178.12(9) yes . 2_555
C1 Mo1 C2 87.97(12) yes . .
C1 Mo1 C2 93.43(12) yes . 2_555
C1 Mo1 C3 87.44(10) yes . .
C1 Mo1 C3 91.29(10) yes . 2_555
C1 Mo1 C2 93.43(12) yes 2_555 .
C1 Mo1 C2 87.97(12) yes 2_555 2_555
C1 Mo1 C3 91.29(10) yes 2_555 .
C1 Mo1 C3 87.44(10) yes 2_555 2_555
C2 Mo1 C2 83.80(12) yes . 2_555
C2 Mo1 C3 90.82(11) yes . .
C2 Mo1 C3 174.51(11) yes . 2_555
C2 Mo1 C3 174.51(11) yes 2_555 .
C2 Mo1 C3 90.82(11) yes 2_555 2_555
C3 Mo1 C3 94.58(10) yes . 2_555
C3 N1 C4 111.7(3) yes . .
C3 N1 C6 125.88(18) yes . .
C4 N1 C6 122.2(3) yes . .
C3 N2 C5 112.0(3) yes . .
C3 N2 C9 125.02(19) yes . .
C5 N2 C9 122.2(2) yes . .
Mo1 C1 O1 178.5(3) yes . .
Mo1 C2 O2 175.9(3) yes . .
Mo1 C3 N1 128.21(17) yes . .
Mo1 C3 N2 128.45(19) yes . .
N1 C3 N2 102.77(19) yes . .
N1 C4 C5 106.8(3) yes . .
N2 C5 C4 106.6(3) yes . .
N1 C6 C7 110.3(2) yes . .
N1 C6 C8 110.1(3) yes . .
C7 C6 C8 112.6(3) yes . .
N2 C9 C10 111.5(3) yes . .
C9 C10 C10 122.44(19) yes . 2_555
C9 C10 C11 118.5(2) yes . .
C10 C10 C11 119.0(2) yes 2_555 .
C10 C11 C12 121.0(3) yes . .
C11 C12 C12 120.0(3) yes . 2_555
N1 C4 H1 126.089 no . .
C5 C4 H1 127.075 no . .
N2 C5 H2 126.169 no . .
C4 C5 H2 127.197 no . .
N1 C6 H3 108.344 no . .
C7 C6 H3 107.809 no . .
C8 C6 H3 107.506 no . .
C6 C7 H4 110.157 no . .
C6 C7 H5 109.614 no . .
C6 C7 H6 108.728 no . .
H4 C7 H5 109.441 no . .
H4 C7 H6 109.446 no . .
H5 C7 H6 109.438 no . .
C6 C8 H7 109.403 no . .
C6 C8 H8 108.371 no . .
C6 C8 H9 110.712 no . .
H7 C8 H8 109.443 no . .
H7 C8 H9 109.445 no . .
H8 C8 H9 109.444 no . .
N2 C9 H10 107.678 no . .
N2 C9 H11 107.922 no . .
C10 C9 H10 109.948 no . .
C10 C9 H11 110.308 no . .
H10 C9 H11 109.431 no . .
C10 C11 H12 119.597 no . .
C12 C11 H12 119.419 no . .
C11 C12 H13 120.269 no . .
C12 C12 H13 119.750 no 2_555 .

loop_
_geom_bond_atom_site_label_1
_geom_bond_atom_site_label_2
_geom_bond_distance
_geom_bond_publ_flag
_geom_bond_site_symmetry_2
Mo1 C1 2.035(4) yes .
Mo1 C1 2.035(4) yes 2_555
Mo1 C2 1.976(3) yes .
Mo1 C2 1.976(3) yes 2_555
Mo1 C3 2.290(3) yes .
Mo1 C3 2.290(3) yes 2_555
O1 C1 1.140(4) yes .
O2 C2 1.157(4) yes .
N1 C3 1.365(4) yes .
N1 C4 1.392(3) yes .
N1 C6 1.472(4) yes .
N2 C3 1.369(3) yes .
N2 C5 1.385(4) yes .
N2 C9 1.466(4) yes .
C4 C5 1.337(5) yes .
C6 C7 1.519(4) yes .
C6 C8 1.522(5) yes .
C9 C10 1.518(3) yes .
C10 C10 1.407(4) yes 2_555
C10 C11 1.392(4) yes .
C11 C12 1.396(4) yes .
C12 C12 1.364(5) yes 2_555
C4 H1 0.930 no .
C5 H2 0.930 no .
C6 H3 0.980 no .
C7 H4 0.960 no .
C7 H5 0.960 no .
C7 H6 0.960 no .
C8 H7 0.960 no .
C8 H8 0.960 no .
C8 H9 0.960 no .
C9 H10 0.970 no .
C9 H11 0.970 no .
C11 H12 0.930 no .
C12 H13 0.930 no .

loop_
_geom_contact_atom_site_label_1
_geom_contact_atom_site_label_2
_geom_contact_distance
_geom_contact_publ_flag
_geom_contact_site_symmetry_2
Mo1 O1 3.174(4) no 2_555
Mo1 O2 3.131(3) no 2_555
Mo1 N1 3.312(3) no 2_555
Mo1 N2 3.319(3) no 2_555
O2 C2 3.480(4) no 2_555
O2 C6 3.559(4) no .
O2 C7 3.564(5) no .
N1 C2 3.397(4) no .
N1 C9 3.558(4) no .
N2 C1 3.416(4) no .
N2 C6 3.574(4) no .
N2 C9 3.284(4) no 2_555
N2 C10 3.166(3) no 2_555
N2 C11 3.443(4) no .
C1 C6 3.467(4) no 2_555
C1 C9 3.467(4) no .
C2 C6 3.235(5) no .
C3 C8 3.470(5) no .
C3 C9 3.271(4) no 2_555
C3 C10 3.476(4) no .
C4 C7 3.033(5) no .
C4 C8 3.089(5) no .
C4 C9 3.577(5) no .
C5 C6 3.596(4) no .
C5 C10 3.071(4) no .
C9 C9 3.036(4) no 2_555
C10 C12 2.794(4) no 2_555
C11 C11 2.758(5) no 2_555
O1 O1 3.181(4) no 3_556
O1 O2 3.568(5) no 4_555
O1 C1 3.314(4) no 3_556
O1 C2 3.572(5) no 4_555
O1 C4 3.493(4) no 7_556
O2 O1 3.568(5) no 4_554
O2 C8 3.562(5) no 6_545
C1 O1 3.314(4) no 3_556
C2 O1 3.572(5) no 4_554
C4 O1 3.493(4) no 7_556
C8 O2 3.562(5) no 6_555
Mo1 H3 3.1070 no .
Mo1 H3 3.1070 no 2_555
Mo1 H10 3.1022 no .
Mo1 H10 3.1022 no 2_555
O1 H3 3.1678 no 2_555
O1 H7 3.1555 no 2_555
O1 H10 3.2786 no .
O2 H3 2.8701 no .
O2 H4 2.9718 no .
N1 H2 3.0983 no .
N1 H4 2.6541 no .
N1 H5 3.2794 no .
N1 H6 2.6356 no .
N1 H7 2.6438 no .
N1 H8 2.6225 no .
N1 H9 3.2869 no .
N1 H10 3.1984 no 2_555
N2 H1 3.0888 no .
N2 H10 2.6834 no 2_555
N2 H12 3.5686 no .
C1 H3 2.7347 no 2_555
C1 H7 3.3125 no 2_555
C1 H10 2.8365 no .
C2 H3 2.4939 no .
C2 H4 3.2446 no .
C3 H1 3.1708 no .
C3 H2 3.1734 no .
C3 H3 2.5920 no .
C3 H4 3.5741 no .
C3 H7 3.3406 no .
C3 H10 2.5651 no .
C3 H10 2.4213 no 2_555
C3 H11 3.1597 no .
C4 H3 3.2870 no .
C4 H4 3.2815 no .
C4 H6 2.7412 no .
C4 H7 3.3613 no .
C4 H8 2.7913 no .
C5 H10 3.2609 no .
C5 H10 3.5760 no 2_555
C5 H11 2.7167 no .
C6 H1 2.7704 no .
C7 H1 2.9633 no .
C7 H7 3.3470 no .
C7 H8 2.7383 no .
C7 H9 2.7081 no .
C8 H1 3.1242 no .
C8 H4 3.3535 no .
C8 H5 2.6960 no .
C8 H6 2.7348 no .
C9 H2 2.7648 no .
C9 H10 2.8570 no 2_555
C9 H12 2.6295 no .
C10 H2 3.1154 no .
C10 H10 2.7622 no 2_555
C10 H11 3.3435 no 2_555
C10 H12 3.2525 no 2_555
C10 H13 3.2637 no .
C11 H2 3.3025 no .
C11 H10 3.1819 no .
C11 H11 2.5465 no .
C11 H13 3.2294 no 2_555
C12 H12 3.2226 no 2_555
H1 H2 2.4597 no .
H1 H4 3.3432 no .
H1 H6 2.3988 no .
H1 H7 3.5715 no .
H1 H8 2.5898 no .
H2 H11 2.7492 no .
H2 H12 3.1648 no .
H3 H4 2.3274 no .
H3 H5 2.3421 no .
H3 H6 2.8136 no .
H3 H7 2.3131 no .
H3 H8 2.8101 no .
H3 H9 2.3599 no .
H4 H9 3.5764 no .
H5 H7 3.5566 no .
H5 H8 3.0010 no .
H5 H9 2.5210 no .
H6 H8 2.5952 no .
H6 H9 2.9986 no .
H7 H10 3.3498 no 2_555
H10 H10 2.7404 no 2_555
H10 H12 3.3734 no .
H11 H12 2.3214 no .
H12 H13 2.3214 no .
H13 H13 2.2866 no 2_555
O1 H1 2.6608 no 7_556
O1 H6 3.5995 no 7_556
O1 H13 2.8563 no 3_566
O2 H1 3.0892 no 6_545
O2 H2 3.3316 no 7_556
O2 H8 2.6134 no 6_545
O2 H9 3.0534 no 4_555
O2 H13 2.9318 no 1_545
O2 H13 3.5929 no 2_545
N2 H4 3.3654 no 7_556
N2 H5 3.4795 no 6_555
C1 H1 3.1916 no 7_556
C2 H2 3.5452 no 7_556
C2 H13 3.4595 no 1_545
C4 H5 3.1690 no 6_555
C5 H4 3.0971 no 7_556
C5 H5 2.7720 no 6_555
C7 H2 3.4982 no 6_545
C7 H2 3.4928 no 7_556
C7 H11 2.8427 no 7_556
C8 H8 3.4738 no 7_555
C8 H9 3.2834 no 7_555
C8 H12 3.5062 no 4_564
C8 H13 3.4594 no 4_564
C9 H4 3.2289 no 7_556
C9 H6 3.3272 no 7_556
C9 H12 3.4788 no 3_566
C10 H5 3.3116 no 5_455
C10 H5 3.2412 no 6_555
C11 H5 3.5051 no 5_455
C11 H5 3.3635 no 6_555
C11 H6 3.2088 no 5_455
C11 H7 3.2604 no 4_565
C11 H11 3.3308 no 3_566
C12 H5 3.5674 no 6_555
C12 H6 3.0537 no 5_455
C12 H6 3.3616 no 6_555
C12 H7 3.2441 no 4_565
C12 H8 3.5783 no 6_555
H1 O1 2.6608 no 7_556
H1 O2 3.0892 no 6_555
H1 C1 3.1916 no 7_556
H1 H3 3.5827 no 6_555
H1 H5 3.3316 no 6_555
H2 O2 3.3316 no 7_556
H2 C2 3.5452 no 7_556
H2 C7 3.4982 no 6_555
H2 C7 3.4928 no 7_556
H2 H4 2.6123 no 7_556
H2 H5 2.6168 no 6_555
H2 H9 2.8717 no 6_555
H3 H1 3.5827 no 6_545
H4 N2 3.3654 no 7_556
H4 C5 3.0971 no 7_556
H4 C9 3.2289 no 7_556
H4 H2 2.6123 no 7_556
H4 H11 2.4216 no 7_556
H4 H12 3.0904 no 7_556
H5 N2 3.4795 no 6_545
H5 C4 3.1690 no 6_545
H5 C5 2.7720 no 6_545
H5 C10 3.3116 no 5_545
H5 C10 3.2412 no 6_545
H5 C11 3.5051 no 5_545
H5 C11 3.3635 no 6_545
H5 C12 3.5674 no 6_545
H5 H1 3.3316 no 6_545
H5 H2 2.6168 no 6_545
H5 H11 3.3104 no 7_556
H6 O1 3.5995 no 7_556
H6 C9 3.3272 no 7_556
H6 C11 3.2088 no 5_545
H6 C12 3.0537 no 5_545
H6 C12 3.3616 no 6_545
H6 H11 2.4556 no 7_556
H6 H12 3.5173 no 5_545
H6 H13 3.2896 no 5_545
H7 C11 3.2604 no 4_564
H7 C12 3.2441 no 4_564
H7 H8 3.4714 no 7_555
H7 H9 3.2809 no 7_555
H7 H12 2.6749 no 4_564
H7 H13 2.6507 no 4_564
H8 O2 2.6134 no 6_555
H8 C8 3.4738 no 7_555
H8 C12 3.5783 no 6_545
H8 H7 3.4714 no 7_555
H8 H8 3.5000 no 7_555
H8 H9 2.9167 no 7_555
H8 H12 3.5433 no 4_564
H8 H13 3.3560 no 6_545
H9 O2 3.0534 no 4_554
H9 C8 3.2834 no 7_555
H9 H2 2.8717 no 6_545
H9 H7 3.2809 no 7_555
H9 H8 2.9167 no 7_555
H9 H9 3.1108 no 7_555
H9 H12 3.5020 no 6_545
H9 H13 3.4569 no 4_564
H10 H12 3.2231 no 3_566
H11 C7 2.8427 no 7_556
H11 C11 3.3308 no 3_566
H11 H4 2.4216 no 7_556
H11 H5 3.3104 no 7_556
H11 H6 2.4556 no 7_556
H11 H12 2.9673 no 3_566
H12 C8 3.5062 no 4_565
H12 C9 3.4788 no 3_566
H12 H4 3.0904 no 7_556
H12 H6 3.5173 no 5_455
H12 H7 2.6749 no 4_565
H12 H8 3.5433 no 4_565
H12 H9 3.5020 no 6_555
H12 H10 3.2231 no 3_566
H12 H11 2.9673 no 3_566
H13 O1 2.8563 no 3_566
H13 O2 2.9318 no 1_565
H13 O2 3.5929 no 2_565
H13 C2 3.4595 no 1_565
H13 C8 3.4594 no 4_565
H13 H6 3.2896 no 5_455
H13 H7 2.6507 no 4_565
H13 H8 3.3560 no 6_555
H13 H9 3.4569 no 4_565

loop_
_geom_torsion_atom_site_label_1
_geom_torsion_atom_site_label_2
_geom_torsion_atom_site_label_3
_geom_torsion_atom_site_label_4
_geom_torsion
_geom_torsion_publ_flag
_geom_torsion_site_symmetry_1
_geom_torsion_site_symmetry_3
_geom_torsion_site_symmetry_4
C1 Mo1 C3 N1 121.84(17) no . . .
C1 Mo1 C3 N2 -48.00(17) no . . .
C1 Mo1 C3 N1 -59.54(17) no . 2_555 2_555
C1 Mo1 C3 N2 130.62(17) no . 2_555 2_555
C1 Mo1 C3 N1 -59.54(17) no 2_555 . .
C1 Mo1 C3 N2 130.62(17) no 2_555 . .
C1 Mo1 C3 N1 121.84(17) no 2_555 2_555 2_555
C1 Mo1 C3 N2 -48.00(17) no 2_555 2_555 2_555
C2 Mo1 C3 N1 33.91(18) no . . .
C2 Mo1 C3 N2 -135.93(18) no . . .
C2 Mo1 C3 N1 33.91(18) no 2_555 2_555 2_555
C2 Mo1 C3 N2 -135.93(18) no 2_555 2_555 2_555
C3 Mo1 C3 N1 -147.07(16) no . 2_555 2_555
C3 Mo1 C3 N2 43.09(17) no . 2_555 2_555
C3 Mo1 C3 N1 -147.07(16) no 2_555 . .
C3 Mo1 C3 N2 43.09(17) no 2_555 . .
C3 N1 C4 C5 -0.6(3) no . . .
C4 N1 C3 Mo1 -170.62(16) no . . .
C4 N1 C3 N2 1.2(3) no . . .
C3 N1 C6 C7 -127.3(2) no . . .
C3 N1 C6 C8 107.8(3) no . . .
C6 N1 C3 Mo1 15.1(3) no . . .
C6 N1 C3 N2 -173.05(18) no . . .
C4 N1 C6 C7 59.0(3) no . . .
C4 N1 C6 C8 -65.9(3) no . . .
C6 N1 C4 C5 173.97(18) no . . .
C3 N2 C5 C4 1.2(3) no . . .
C5 N2 C3 Mo1 170.34(16) no . . .
C5 N2 C3 N1 -1.5(3) no . . .
C3 N2 C9 C10 -107.3(3) no . . .
C9 N2 C3 Mo1 -19.4(3) no . . .
C9 N2 C3 N1 168.75(18) no . . .
C5 N2 C9 C10 62.0(3) no . . .
C9 N2 C5 C4 -169.34(18) no . . .
N1 C4 C5 N2 -0.4(3) no . . .
N2 C9 C10 C10 69.3(3) no . . 2_555
N2 C9 C10 C11 -109.2(3) no . . .
C9 C10 C10 C9 2.3(4) no . 2_555 2_555
C9 C10 C10 C11 -179.1(3) no . 2_555 2_555
C9 C10 C11 C12 179.1(3) no . . .
C10 C10 C11 C12 0.5(4) no 2_555 . .
C11 C10 C10 C9 -179.1(3) no . 2_555 2_555
C11 C10 C10 C11 -0.5(4) no . 2_555 2_555
C10 C11 C12 C12 -0.4(5) no . . 2_555
C11 C12 C12 C11 0.4(5) no . 2_555 2_555
